data_1558719
loop_
_publ_author_name
'Hassan, Muhammad Murtaza'
'Israelian, Johan'
'Nawar, Nabanita'
'Ganda, Giovanni'
'Manaswiyoungkul, Pimyupa'
'Raouf, Yasir'
'Armstrong, David'
'Sedighi, Abootaleb'
'Olaoye, Olasunkanmi O.'
'Erdogan, Fettah'
'Cabral, Aaron D.'
'Angeles, Fabrizio'
'Altintas, Rabia'
'de Araujo, Elvin D.'
'Gunning, Patrick Thomas'

_publ_section_title
;
 Characterization of Conformationally Constrained Benzanilide Scaffolds
 for Potent and Selective HDAC8 Targeting.
;
_journal_name_full 'Journal of medicinal chemistry'
_journal_paper_doi 10.1021/acs.jmedchem.0c01025
_journal_year 2020
_chemical_formula_moiety 'C19 H16 F6 N2 O3'
_chemical_formula_sum 'C19 H16 F6 N2 O3'
_chemical_formula_weight 434.34
_space_group_crystal_system monoclinic
_space_group_IT_number 14
_space_group_name_Hall '-P 2yn'
_space_group_name_H-M_alt 'P 1 21/n 1'
_atom_sites_solution_hydrogens geom
_audit_creation_method SHELXL-2018/3
_cell_angle_alpha 90
_cell_angle_beta 97.644(7)
_cell_angle_gamma 90
_cell_formula_units_Z 8
_cell_length_a 9.449(1)
_cell_length_b 19.3720(18)
_cell_length_c 21.3178(19)
_cell_measurement_reflns_used 2587
_cell_measurement_temperature 150(2)
_cell_measurement_theta_max 64.17
_cell_measurement_theta_min 3.10
_cell_volume 3867.5(6)
_computing_cell_refinement APEX3
_computing_data_collection 'APEX3 (Bruker, 2018)'
_computing_data_reduction 'SAINT (Bruker, 2014)'
_computing_molecular_graphics 'PLATON (Spek, 2009)'
_computing_publication_material 'SHELXTL (Sheldrick, 2008)'
_computing_structure_refinement 'SHELXL-2018/3 (Sheldrick, 2015b)'
_computing_structure_solution 'SHELXT 2014/5 (Sheldrick, 2015a)'
_diffrn_ambient_temperature 150(2)
_diffrn_measured_fraction_theta_full 0.990
_diffrn_measured_fraction_theta_max 0.986
_diffrn_measurement_device_type 'Bruker Kappa APEX-DUO CCD'
_diffrn_measurement_method '\f and \w scans'
_diffrn_radiation_type CuK\a
_diffrn_radiation_wavelength 1.54178
_diffrn_reflns_av_R_equivalents 0.4059
_diffrn_reflns_av_unetI/netI 0.2581
_diffrn_reflns_Laue_measured_fraction_full 0.990
_diffrn_reflns_Laue_measured_fraction_max 0.986
_diffrn_reflns_limit_h_max 11
_diffrn_reflns_limit_h_min -10
_diffrn_reflns_limit_k_max 22
_diffrn_reflns_limit_k_min -22
_diffrn_reflns_limit_l_max 25
_diffrn_reflns_limit_l_min -25
_diffrn_reflns_number 47568
_diffrn_reflns_point_group_measured_fraction_full 0.990
_diffrn_reflns_point_group_measured_fraction_max 0.986
_diffrn_reflns_theta_full 67.679
_diffrn_reflns_theta_max 67.932
_diffrn_reflns_theta_min 3.095
_diffrn_source 'Bruker ImuS with multi-layer optics'
_exptl_absorpt_coefficient_mu 1.234
_exptl_absorpt_correction_T_max 0.7530
_exptl_absorpt_correction_T_min 0.4905
_exptl_absorpt_correction_type multi-scan
_exptl_absorpt_process_details 'SADABS (Krause et al., 2015)'
_exptl_crystal_colour colourless
_exptl_crystal_density_diffrn 1.492
_exptl_crystal_description needle
_exptl_crystal_F_000 1776
_exptl_crystal_size_max 0.550
_exptl_crystal_size_mid 0.020
_exptl_crystal_size_min 0.020
_refine_diff_density_max 0.573
_refine_diff_density_min -0.456
_refine_diff_density_rms 0.149
_refine_ls_extinction_coef 0.0103(10)
_refine_ls_extinction_expression Fc^*^=kFc[1+0.001xFc^2^\l^3^/sin(2\q)]^-1/4^
_refine_ls_extinction_method 'SHELXL-2018/3 (Sheldrick 2018)'
_refine_ls_goodness_of_fit_ref 0.964
_refine_ls_hydrogen_treatment constr
_refine_ls_matrix_type full
_refine_ls_number_parameters 546
_refine_ls_number_reflns 6947
_refine_ls_number_restraints 0
_refine_ls_restrained_S_all 0.964
_refine_ls_R_factor_all 0.2092
_refine_ls_R_factor_gt 0.1136
_refine_ls_shift/su_max 0.001
_refine_ls_shift/su_mean 0.000
_refine_ls_structure_factor_coef Fsqd
_refine_ls_weighting_details 'w=1/[\s^2^(Fo^2^)+(0.1516P)^2^] where P=(Fo^2^+2Fc^2^)/3'
_refine_ls_weighting_scheme calc
_refine_ls_wR_factor_gt 0.2670
_refine_ls_wR_factor_ref 0.3501
_reflns_Friedel_coverage 0.000
_reflns_number_gt 3129
_reflns_number_total 6947
_reflns_threshold_expression 'I > 2\s(I)'
_cod_data_source_file jm0c01025_si_004.cif
_cod_data_source_block d19128_a
_cod_original_sg_symbol_H-M 'P 21/n'
_cod_database_code 1558719
_shelx_shelxl_version_number 2018/3
_shelx_space_group_comment
; 
The symmetry employed for this shelxl refinement is uniquely defined 
by the following loop, which should always be used as a source of 
symmetry information in preference to the above space-group names. 
They are only intended as comments. 
;
_shelx_estimated_absorpt_t_min 0.550
_shelx_estimated_absorpt_t_max 0.976

loop_
_space_group_symop_operation_xyz
'x, y, z'
'-x+1/2, y+1/2, -z+1/2'
'-x, -y, -z'
'x-1/2, -y-1/2, z-1/2'

loop_
_atom_site_label
_atom_site_type_symbol
_atom_site_fract_x
_atom_site_fract_y
_atom_site_fract_z
_atom_site_U_iso_or_equiv
_atom_site_adp_type
_atom_site_occupancy
_atom_site_site_symmetry_order
_atom_site_calc_flag
_atom_site_refinement_flags_posn
_atom_site_refinement_flags_adp
_atom_site_refinement_flags_occupancy
_atom_site_disorder_assembly
_atom_site_disorder_group
F1A F 0.1217(6) 0.9558(3) 0.6859(3) 0.0703(17) Uani 1 1 d . . . . .
F2A F 0.2443(6) 0.9443(3) 0.6104(2) 0.0638(15) Uani 1 1 d . . . . .
F3A F 0.3010(6) 0.8882(3) 0.6953(2) 0.0647(15) Uani 1 1 d . . . . .
F4A F -0.2300(9) 0.8604(4) 0.4729(3) 0.121(3) Uani 1 1 d . . . . .
F5A F -0.0581(7) 0.8111(4) 0.4390(2) 0.110(3) Uani 1 1 d . . . . .
F6A F -0.2268(6) 0.7524(3) 0.4640(2) 0.0603(14) Uani 1 1 d . . . . .
O1A O 0.5292(6) 0.5228(3) 0.5655(2) 0.0386(13) Uani 1 1 d . . . . .
O2A O 0.7888(6) 0.5781(3) 0.6035(2) 0.0425(14) Uani 1 1 d . . . . .
H2A H 0.783670 0.574177 0.564002 0.064 Uiso 1 1 calc R U . . .
O3A O -0.1791(5) 0.6923(2) 0.7093(2) 0.0347(12) Uani 1 1 d . . . . .
N1A N 0.0447(7) 0.6462(3) 0.7151(2) 0.0340(14) Uani 1 1 d . . . . .
N2A N 0.6610(6) 0.6054(3) 0.6189(3) 0.0343(14) Uani 1 1 d . . . . .
H2NA H 0.661982 0.644858 0.639386 0.041 Uiso 1 1 calc R U . . .
C1A C 0.0146(9) 0.5949(4) 0.7646(3) 0.0414(19) Uani 1 1 d . . . . .
H1AA H -0.086623 0.601116 0.772457 0.050 Uiso 1 1 calc R U . . .
C2A C 0.0313(10) 0.5216(4) 0.7407(4) 0.049(2) Uani 1 1 d . . . . .
H2AA H 0.004940 0.488567 0.772056 0.074 Uiso 1 1 calc R U . . .
H2AB H 0.130733 0.513851 0.734154 0.074 Uiso 1 1 calc R U . . .
H2AC H -0.031176 0.515096 0.700626 0.074 Uiso 1 1 calc R U . . .
C3A C 0.1105(10) 0.6067(5) 0.8263(3) 0.052(2) Uani 1 1 d . . . . .
H3AA H 0.078901 0.577628 0.859327 0.078 Uiso 1 1 calc R U . . .
H3AB H 0.105698 0.655382 0.838445 0.078 Uiso 1 1 calc R U . . .
H3AC H 0.209048 0.594924 0.820962 0.078 Uiso 1 1 calc R U . . .
C4A C 0.1729(8) 0.6355(4) 0.6857(3) 0.0336(17) Uani 1 1 d . . . . .
C5A C 0.1559(8) 0.6029(4) 0.6258(3) 0.0348(17) Uani 1 1 d . . . . .
H5AA H 0.063853 0.593084 0.603934 0.042 Uiso 1 1 calc R U . . .
C6A C 0.2792(8) 0.5857(4) 0.6002(3) 0.0367(18) Uani 1 1 d . . . . .
H6AA H 0.270270 0.564105 0.559824 0.044 Uiso 1 1 calc R U . . .
C7A C 0.4126(8) 0.5988(4) 0.6309(3) 0.0313(16) Uani 1 1 d . . . . .
C8A C 0.4252(8) 0.6322(4) 0.6896(3) 0.0346(17) Uani 1 1 d . . . . .
H8AA H 0.517219 0.642288 0.711393 0.041 Uiso 1 1 calc R U . . .
C9A C 0.3051(8) 0.6507(4) 0.7160(3) 0.0364(17) Uani 1 1 d . . . . .
H9AA H 0.314752 0.674159 0.755517 0.044 Uiso 1 1 calc R U . . .
C10A C 0.5387(8) 0.5728(4) 0.6030(3) 0.0320(16) Uani 1 1 d . . . . .
C11A C -0.0562(8) 0.6903(3) 0.6927(3) 0.0293(16) Uani 1 1 d . . . . .
C12A C -0.0200(7) 0.7441(3) 0.6468(3) 0.0280(15) Uani 1 1 d . . . . .
C13A C 0.0741(8) 0.7953(3) 0.6682(3) 0.0307(16) Uani 1 1 d . . . . .
H13A H 0.125109 0.792629 0.709676 0.037 Uiso 1 1 calc R U . . .
C14A C 0.0956(8) 0.8517(4) 0.6293(3) 0.0327(16) Uani 1 1 d . . . . .
C15A C 0.0208(8) 0.8550(4) 0.5695(3) 0.0379(18) Uani 1 1 d . . . . .
H15A H 0.032132 0.893850 0.543420 0.046 Uiso 1 1 calc R U . . .
C16A C -0.0706(9) 0.8024(4) 0.5472(3) 0.0383(18) Uani 1 1 d . . . . .
C17A C -0.0923(8) 0.7467(4) 0.5865(3) 0.0336(16) Uani 1 1 d . . . . .
H17A H -0.156647 0.710881 0.571619 0.040 Uiso 1 1 calc R U . . .
C18A C 0.1892(9) 0.9086(4) 0.6545(3) 0.043(2) Uani 1 1 d . . . . .
C19A C -0.1470(10) 0.8064(5) 0.4824(4) 0.050(2) Uani 1 1 d . . . . .
F1B F 1.2474(7) 0.9680(3) 0.3628(3) 0.0784(18) Uani 1 1 d . . . . .
F2B F 1.1055(7) 0.9507(3) 0.4315(2) 0.0696(17) Uani 1 1 d . . . . .
F3B F 1.0639(6) 0.9048(3) 0.3400(2) 0.0643(15) Uani 1 1 d . . . . .
F4B F 1.5089(8) 0.8577(3) 0.5837(2) 0.092(2) Uani 1 1 d . . . . .
F5B F 1.3660(7) 0.7755(3) 0.5971(2) 0.083(2) Uani 1 1 d . . . . .
F6B F 1.5705(6) 0.7525(3) 0.5721(2) 0.0676(16) Uani 1 1 d . . . . .
O1B O 0.8560(6) 0.5649(3) 0.4891(2) 0.0463(15) Uani 1 1 d . . . . .
O2B O 0.5866(6) 0.6017(3) 0.4481(2) 0.0423(13) Uani 1 1 d . . . . .
H2B H 0.583144 0.561149 0.461894 0.063 Uiso 1 1 calc R U . . .
O3B O 1.5390(6) 0.7054(2) 0.3262(2) 0.0365(12) Uani 1 1 d . . . . .
N1B N 1.3124(6) 0.6613(3) 0.3117(2) 0.0303(13) Uani 1 1 d . . . . .
N2B N 0.6983(7) 0.6070(3) 0.4105(3) 0.0399(16) Uani 1 1 d . . . . .
H2NB H 0.680802 0.618957 0.370390 0.048 Uiso 1 1 calc R U . . .
C1B C 1.3450(8) 0.6159(4) 0.2586(3) 0.0346(17) Uani 1 1 d . . . . .
H1BA H 1.436394 0.633058 0.245381 0.041 Uiso 1 1 calc R U . . .
C2B C 1.3713(9) 0.5427(4) 0.2806(3) 0.043(2) Uani 1 1 d . . . . .
H2BA H 1.399767 0.514923 0.245964 0.064 Uiso 1 1 calc R U . . .
H2BB H 1.283698 0.523659 0.293642 0.064 Uiso 1 1 calc R U . . .
H2BC H 1.447607 0.541917 0.316550 0.064 Uiso 1 1 calc R U . . .
C3B C 1.2312(9) 0.6248(4) 0.2023(3) 0.0405(19) Uani 1 1 d . . . . .
H3BA H 1.261218 0.601601 0.165429 0.061 Uiso 1 1 calc R U . . .
H3BB H 1.217029 0.674064 0.193199 0.061 Uiso 1 1 calc R U . . .
H3BC H 1.141520 0.604467 0.211885 0.061 Uiso 1 1 calc R U . . .
C4B C 1.1849(8) 0.6464(4) 0.3414(3) 0.0313(16) Uani 1 1 d . . . . .
C5B C 1.2029(9) 0.6019(4) 0.3938(3) 0.0356(18) Uani 1 1 d . . . . .
H5BA H 1.293898 0.583262 0.409220 0.043 Uiso 1 1 calc R U . . .
C6B C 1.0840(8) 0.5860(4) 0.4222(3) 0.0357(17) Uani 1 1 d . . . . .
H6BA H 1.094681 0.556612 0.458175 0.043 Uiso 1 1 calc R U . . .
C7B C 0.9487(8) 0.6116(4) 0.3999(3) 0.0338(17) Uani 1 1 d . . . . .
C8B C 0.9340(8) 0.6558(4) 0.3476(3) 0.0370(18) Uani 1 1 d . . . . .
H8BA H 0.843192 0.674435 0.331879 0.044 Uiso 1 1 calc R U . . .
C9B C 1.0542(8) 0.6726(4) 0.3184(3) 0.0360(17) Uani 1 1 d . . . . .
H9BA H 1.044514 0.702203 0.282588 0.043 Uiso 1 1 calc R U . . .
C10B C 0.8294(9) 0.5935(4) 0.4369(3) 0.0381(18) Uani 1 1 d . . . . .
C11B C 1.4148(8) 0.7038(3) 0.3398(3) 0.0288(16) Uani 1 1 d . . . . .
C12B C 1.3712(8) 0.7540(3) 0.3879(3) 0.0310(16) Uani 1 1 d . . . . .
C13B C 1.2816(8) 0.8082(4) 0.3668(3) 0.0337(17) Uani 1 1 d . . . . .
H13B H 1.240041 0.810753 0.323782 0.040 Uiso 1 1 calc R U . . .
C14B C 1.2534(8) 0.8588(4) 0.4095(3) 0.0342(17) Uani 1 1 d . . . . .
C15B C 1.3160(8) 0.8559(4) 0.4721(3) 0.0369(18) Uani 1 1 d . . . . .
H15B H 1.299563 0.891801 0.500629 0.044 Uiso 1 1 calc R U . . .
C16B C 1.4018(8) 0.8011(4) 0.4926(3) 0.0341(17) Uani 1 1 d . . . . .
C17B C 1.4317(8) 0.7493(4) 0.4504(3) 0.0355(17) Uani 1 1 d . . . . .
H17B H 1.492372 0.711697 0.464524 0.043 Uiso 1 1 calc R U . . .
C18B C 1.1664(9) 0.9187(4) 0.3861(3) 0.043(2) Uani 1 1 d . . . . .
C19B C 1.4649(10) 0.7971(4) 0.5603(3) 0.050(2) Uani 1 1 d . . . . .

loop_
_atom_site_aniso_label
_atom_site_aniso_U_11
_atom_site_aniso_U_22
_atom_site_aniso_U_33
_atom_site_aniso_U_23
_atom_site_aniso_U_13
_atom_site_aniso_U_12
F1A 0.078(4) 0.050(3) 0.090(4) -0.036(3) 0.037(3) -0.015(3)
F2A 0.086(4) 0.056(3) 0.054(3) -0.005(2) 0.026(3) -0.031(3)
F3A 0.070(4) 0.051(3) 0.066(3) -0.001(2) -0.016(3) -0.020(3)
F4A 0.184(8) 0.079(5) 0.077(4) 0.003(3) -0.067(5) 0.046(5)
F5A 0.104(5) 0.197(8) 0.030(3) 0.005(3) 0.011(3) -0.083(5)
F6A 0.068(4) 0.074(4) 0.036(2) 0.002(2) -0.006(2) -0.028(3)
O1A 0.051(3) 0.040(3) 0.027(2) -0.007(2) 0.013(2) -0.002(2)
O2A 0.042(4) 0.053(3) 0.034(3) -0.004(2) 0.008(2) 0.006(3)
O3A 0.042(3) 0.036(3) 0.027(2) -0.0021(19) 0.008(2) -0.001(2)
N1A 0.043(4) 0.032(3) 0.027(3) 0.011(2) 0.007(3) -0.001(3)
N2A 0.030(4) 0.035(3) 0.040(3) -0.009(2) 0.012(3) -0.002(3)
C1A 0.054(6) 0.040(4) 0.033(4) 0.011(3) 0.017(3) -0.001(4)
C2A 0.058(6) 0.035(4) 0.055(5) 0.007(4) 0.007(4) -0.007(4)
C3A 0.067(6) 0.061(5) 0.031(4) 0.009(4) 0.017(4) 0.005(5)
C4A 0.042(5) 0.035(4) 0.026(3) 0.000(3) 0.011(3) 0.005(3)
C5A 0.033(4) 0.040(4) 0.032(4) -0.004(3) 0.004(3) 0.003(3)
C6A 0.034(5) 0.045(4) 0.032(4) -0.007(3) 0.004(3) 0.002(3)
C7A 0.033(4) 0.035(4) 0.025(3) -0.003(3) 0.004(3) 0.003(3)
C8A 0.034(4) 0.047(4) 0.024(3) 0.001(3) 0.005(3) 0.009(3)
C9A 0.044(5) 0.040(4) 0.025(3) -0.002(3) 0.004(3) 0.003(4)
C10A 0.041(5) 0.033(4) 0.022(3) -0.001(3) 0.002(3) -0.003(3)
C11A 0.038(5) 0.031(4) 0.018(3) 0.002(3) 0.002(3) 0.003(3)
C12A 0.033(4) 0.029(4) 0.022(3) -0.001(3) 0.005(3) -0.004(3)
C13A 0.038(4) 0.033(4) 0.023(3) 0.005(3) 0.010(3) 0.000(3)
C14A 0.037(4) 0.031(4) 0.031(4) -0.002(3) 0.008(3) -0.004(3)
C15A 0.049(5) 0.037(4) 0.029(4) 0.005(3) 0.006(3) -0.002(4)
C16A 0.045(5) 0.039(4) 0.030(4) 0.005(3) 0.003(3) -0.007(4)
C17A 0.029(4) 0.041(4) 0.030(3) 0.007(3) 0.001(3) 0.000(3)
C18A 0.055(6) 0.045(5) 0.031(4) -0.003(3) 0.016(4) 0.001(4)
C19A 0.062(6) 0.051(5) 0.035(4) 0.006(4) -0.002(4) -0.013(4)
F1B 0.103(5) 0.046(3) 0.088(4) 0.036(3) 0.019(3) 0.003(3)
F2B 0.110(5) 0.060(3) 0.042(3) 0.002(2) 0.019(3) 0.044(3)
F3B 0.080(4) 0.064(3) 0.044(3) -0.002(2) -0.010(3) 0.028(3)
F4B 0.141(6) 0.074(4) 0.048(3) -0.027(3) -0.037(3) 0.015(4)
F5B 0.099(5) 0.127(5) 0.027(2) 0.020(3) 0.020(3) 0.040(4)
F6B 0.077(4) 0.091(4) 0.031(2) -0.003(2) -0.010(2) 0.043(3)
O1B 0.050(4) 0.064(4) 0.029(3) 0.016(2) 0.020(2) 0.006(3)
O2B 0.047(3) 0.037(3) 0.048(3) 0.004(2) 0.026(2) 0.003(2)
O3B 0.042(3) 0.041(3) 0.028(2) -0.002(2) 0.010(2) 0.000(2)
N1B 0.041(4) 0.034(3) 0.017(3) -0.005(2) 0.007(2) 0.002(3)
N2B 0.049(4) 0.044(4) 0.030(3) 0.000(3) 0.017(3) -0.006(3)
C1B 0.046(5) 0.040(4) 0.018(3) -0.006(3) 0.006(3) -0.002(3)
C2B 0.060(6) 0.042(4) 0.027(3) 0.000(3) 0.009(3) 0.012(4)
C3B 0.055(5) 0.044(4) 0.021(3) -0.003(3) 0.001(3) -0.010(4)
C4B 0.041(5) 0.036(4) 0.018(3) 0.002(3) 0.010(3) -0.002(3)
C5B 0.052(5) 0.035(4) 0.019(3) 0.007(3) 0.002(3) 0.002(3)
C6B 0.043(5) 0.042(4) 0.024(3) 0.003(3) 0.008(3) 0.002(4)
C7B 0.047(5) 0.034(4) 0.022(3) -0.001(3) 0.010(3) -0.011(3)
C8B 0.039(5) 0.051(5) 0.021(3) 0.004(3) 0.004(3) 0.001(4)
C9B 0.046(5) 0.039(4) 0.023(3) 0.009(3) 0.005(3) 0.003(4)
C10B 0.048(5) 0.039(4) 0.026(3) -0.002(3) 0.003(3) 0.007(4)
C11B 0.042(5) 0.024(3) 0.020(3) -0.004(2) 0.004(3) -0.001(3)
C12B 0.043(5) 0.030(4) 0.021(3) -0.008(3) 0.006(3) -0.009(3)
C13B 0.047(5) 0.039(4) 0.015(3) -0.001(3) 0.004(3) 0.004(3)
C14B 0.048(5) 0.036(4) 0.019(3) 0.003(3) 0.006(3) 0.005(3)
C15B 0.051(5) 0.037(4) 0.022(3) -0.003(3) 0.001(3) 0.002(4)
C16B 0.045(5) 0.036(4) 0.021(3) -0.004(3) 0.000(3) 0.001(3)
C17B 0.051(5) 0.038(4) 0.017(3) 0.000(3) 0.004(3) -0.001(3)
C18B 0.054(6) 0.043(5) 0.030(4) 0.004(3) 0.002(4) 0.015(4)
C19B 0.073(7) 0.053(5) 0.022(4) -0.006(3) -0.008(4) 0.013(5)

loop_
_atom_type_symbol
_atom_type_description
_atom_type_scat_dispersion_real
_atom_type_scat_dispersion_imag
_atom_type_scat_source
C C 0.0181 0.0091 'International Tables Vol C Tables 4.2.6.8 and 6.1.1.4'
H H 0.0000 0.0000 'International Tables Vol C Tables 4.2.6.8 and 6.1.1.4'
N N 0.0311 0.0180 'International Tables Vol C Tables 4.2.6.8 and 6.1.1.4'
O O 0.0492 0.0322 'International Tables Vol C Tables 4.2.6.8 and 6.1.1.4'
F F 0.0727 0.0534 'International Tables Vol C Tables 4.2.6.8 and 6.1.1.4'

loop_
_geom_angle_atom_site_label_1
_geom_angle_atom_site_label_2
_geom_angle_atom_site_label_3
_geom_angle
_geom_angle_site_symmetry_1
_geom_angle_site_symmetry_3
_geom_angle_publ_flag
N2A O2A H2A 109.5 . . ?
C11A N1A C4A 122.6(5) . . ?
C11A N1A C1A 119.1(6) . . ?
C4A N1A C1A 117.1(6) . . ?
C10A N2A O2A 120.9(6) . . ?
C10A N2A H2NA 119.6 . . ?
O2A N2A H2NA 119.6 . . ?
N1A C1A C3A 111.2(7) . . ?
N1A C1A C2A 110.1(6) . . ?
C3A C1A C2A 110.8(7) . . ?
N1A C1A H1AA 108.2 . . ?
C3A C1A H1AA 108.2 . . ?
C2A C1A H1AA 108.2 . . ?
C1A C2A H2AA 109.5 . . ?
C1A C2A H2AB 109.5 . . ?
H2AA C2A H2AB 109.5 . . ?
C1A C2A H2AC 109.5 . . ?
H2AA C2A H2AC 109.5 . . ?
H2AB C2A H2AC 109.5 . . ?
C1A C3A H3AA 109.5 . . ?
C1A C3A H3AB 109.5 . . ?
H3AA C3A H3AB 109.5 . . ?
C1A C3A H3AC 109.5 . . ?
H3AA C3A H3AC 109.5 . . ?
H3AB C3A H3AC 109.5 . . ?
C9A C4A C5A 120.9(7) . . ?
C9A C4A N1A 122.0(6) . . ?
C5A C4A N1A 116.9(7) . . ?
C6A C5A C4A 117.5(7) . . ?
C6A C5A H5AA 121.3 . . ?
C4A C5A H5AA 121.3 . . ?
C7A C6A C5A 122.3(7) . . ?
C7A C6A H6AA 118.9 . . ?
C5A C6A H6AA 118.9 . . ?
C6A C7A C8A 118.7(7) . . ?
C6A C7A C10A 118.8(6) . . ?
C8A C7A C10A 122.4(6) . . ?
C9A C8A C7A 120.5(7) . . ?
C9A C8A H8AA 119.7 . . ?
C7A C8A H8AA 119.7 . . ?
C4A C9A C8A 120.2(6) . . ?
C4A C9A H9AA 119.9 . . ?
C8A C9A H9AA 119.9 . . ?
O1A C10A N2A 121.3(7) . . ?
O1A C10A C7A 121.6(7) . . ?
N2A C10A C7A 117.1(6) . . ?
O3A C11A N1A 124.5(6) . . ?
O3A C11A C12A 117.5(6) . . ?
N1A C11A C12A 118.0(6) . . ?
C13A C12A C17A 120.3(6) . . ?
C13A C12A C11A 118.7(6) . . ?
C17A C12A C11A 120.5(6) . . ?
C12A C13A C14A 120.3(6) . . ?
C12A C13A H13A 119.8 . . ?
C14A C13A H13A 119.8 . . ?
C15A C14A C13A 119.2(7) . . ?
C15A C14A C18A 121.0(6) . . ?
C13A C14A C18A 119.6(6) . . ?
C14A C15A C16A 120.4(7) . . ?
C14A C15A H15A 119.8 . . ?
C16A C15A H15A 119.8 . . ?
C15A C16A C17A 119.9(7) . . ?
C15A C16A C19A 119.4(7) . . ?
C17A C16A C19A 120.6(7) . . ?
C12A C17A C16A 119.7(7) . . ?
C12A C17A H17A 120.2 . . ?
C16A C17A H17A 120.2 . . ?
F2A C18A F3A 105.4(7) . . ?
F2A C18A F1A 104.8(6) . . ?
F3A C18A F1A 105.3(6) . . ?
F2A C18A C14A 113.8(6) . . ?
F3A C18A C14A 113.7(6) . . ?
F1A C18A C14A 113.0(7) . . ?
F4A C19A F6A 106.3(8) . . ?
F4A C19A F5A 105.0(8) . . ?
F6A C19A F5A 103.7(7) . . ?
F4A C19A C16A 113.3(7) . . ?
F6A C19A C16A 115.2(7) . . ?
F5A C19A C16A 112.3(8) . . ?
N2B O2B H2B 109.5 . . ?
C11B N1B C4B 120.9(5) . . ?
C11B N1B C1B 119.1(6) . . ?
C4B N1B C1B 118.4(5) . . ?
C10B N2B O2B 118.3(6) . . ?
C10B N2B H2NB 120.9 . . ?
O2B N2B H2NB 120.9 . . ?
N1B C1B C2B 111.1(5) . . ?
N1B C1B C3B 109.7(6) . . ?
C2B C1B C3B 115.2(6) . . ?
N1B C1B H1BA 106.8 . . ?
C2B C1B H1BA 106.8 . . ?
C3B C1B H1BA 106.8 . . ?
C1B C2B H2BA 109.5 . . ?
C1B C2B H2BB 109.5 . . ?
H2BA C2B H2BB 109.5 . . ?
C1B C2B H2BC 109.5 . . ?
H2BA C2B H2BC 109.5 . . ?
H2BB C2B H2BC 109.5 . . ?
C1B C3B H3BA 109.5 . . ?
C1B C3B H3BB 109.5 . . ?
H3BA C3B H3BB 109.5 . . ?
C1B C3B H3BC 109.5 . . ?
H3BA C3B H3BC 109.5 . . ?
H3BB C3B H3BC 109.5 . . ?
C9B C4B C5B 121.4(7) . . ?
C9B C4B N1B 122.1(6) . . ?
C5B C4B N1B 116.5(7) . . ?
C6B C5B C4B 117.8(7) . . ?
C6B C5B H5BA 121.1 . . ?
C4B C5B H5BA 121.1 . . ?
C5B C6B C7B 122.3(6) . . ?
C5B C6B H6BA 118.8 . . ?
C7B C6B H6BA 118.8 . . ?
C6B C7B C8B 118.6(7) . . ?
C6B C7B C10B 117.2(6) . . ?
C8B C7B C10B 124.1(7) . . ?
C7B C8B C9B 119.7(7) . . ?
C7B C8B H8BA 120.2 . . ?
C9B C8B H8BA 120.2 . . ?
C4B C9B C8B 120.2(6) . . ?
C4B C9B H9BA 119.9 . . ?
C8B C9B H9BA 119.9 . . ?
O1B C10B N2B 122.7(7) . . ?
O1B C10B C7B 120.0(7) . . ?
N2B C10B C7B 117.3(6) . . ?
O3B C11B N1B 123.7(6) . . ?
O3B C11B C12B 119.5(6) . . ?
N1B C11B C12B 116.7(6) . . ?
C17B C12B C13B 121.2(6) . . ?
C17B C12B C11B 119.8(6) . . ?
C13B C12B C11B 118.6(6) . . ?
C12B C13B C14B 119.1(6) . . ?
C12B C13B H13B 120.5 . . ?
C14B C13B H13B 120.5 . . ?
C15B C14B C13B 120.5(7) . . ?
C15B C14B C18B 120.5(6) . . ?
C13B C14B C18B 118.8(6) . . ?
C16B C15B C14B 119.8(6) . . ?
C16B C15B H15B 120.1 . . ?
C14B C15B H15B 120.1 . . ?
C15B C16B C17B 120.8(6) . . ?
C15B C16B C19B 119.5(6) . . ?
C17B C16B C19B 119.7(7) . . ?
C12B C17B C16B 118.6(7) . . ?
C12B C17B H17B 120.7 . . ?
C16B C17B H17B 120.7 . . ?
F3B C18B F2B 106.9(7) . . ?
F3B C18B F1B 105.4(6) . . ?
F2B C18B F1B 104.8(6) . . ?
F3B C18B C14B 114.6(7) . . ?
F2B C18B C14B 113.2(6) . . ?
F1B C18B C14B 111.2(7) . . ?
F6B C19B F4B 108.5(8) . . ?
F6B C19B F5B 104.4(7) . . ?
F4B C19B F5B 105.1(7) . . ?
F6B C19B C16B 114.5(6) . . ?
F4B C19B C16B 112.7(7) . . ?
F5B C19B C16B 110.9(7) . . ?

loop_
_geom_bond_atom_site_label_1
_geom_bond_atom_site_label_2
_geom_bond_distance
_geom_bond_site_symmetry_2
_geom_bond_publ_flag
F1A C18A 1.342(9) . ?
F2A C18A 1.330(8) . ?
F3A C18A 1.335(9) . ?
F4A C19A 1.307(11) . ?
F5A C19A 1.332(10) . ?
F6A C19A 1.318(9) . ?
O1A C10A 1.252(8) . ?
O2A N2A 1.397(8) . ?
O2A H2A 0.8400 . ?
O3A C11A 1.258(8) . ?
N1A C11A 1.322(9) . ?
N1A C4A 1.451(9) . ?
N1A C1A 1.504(8) . ?
N2A C10A 1.321(9) . ?
N2A H2NA 0.8800 . ?
C1A C3A 1.511(11) . ?
C1A C2A 1.524(11) . ?
C1A H1AA 1.0000 . ?
C2A H2AA 0.9800 . ?
C2A H2AB 0.9800 . ?
C2A H2AC 0.9800 . ?
C3A H3AA 0.9800 . ?
C3A H3AB 0.9800 . ?
C3A H3AC 0.9800 . ?
C4A C9A 1.361(10) . ?
C4A C5A 1.414(9) . ?
C5A C6A 1.392(10) . ?
C5A H5AA 0.9500 . ?
C6A C7A 1.365(10) . ?
C6A H6AA 0.9500 . ?
C7A C8A 1.399(9) . ?
C7A C10A 1.489(10) . ?
C8A C9A 1.380(10) . ?
C8A H8AA 0.9500 . ?
C9A H9AA 0.9500 . ?
C11A C12A 1.500(9) . ?
C12A C13A 1.369(9) . ?
C12A C17A 1.374(9) . ?
C13A C14A 1.403(9) . ?
C13A H13A 0.9500 . ?
C14A C15A 1.373(9) . ?
C14A C18A 1.470(10) . ?
C15A C16A 1.379(10) . ?
C15A H15A 0.9500 . ?
C16A C17A 1.397(9) . ?
C16A C19A 1.475(10) . ?
C17A H17A 0.9500 . ?
F1B C18B 1.358(10) . ?
F2B C18B 1.341(9) . ?
F3B C18B 1.312(9) . ?
F4B C19B 1.320(10) . ?
F5B C19B 1.365(11) . ?
F6B C19B 1.318(10) . ?
O1B C10B 1.239(8) . ?
O2B N2B 1.412(7) . ?
O2B H2B 0.8400 . ?
O3B C11B 1.245(9) . ?
N1B C11B 1.348(8) . ?
N1B C4B 1.462(9) . ?
N1B C1B 1.498(8) . ?
N2B C10B 1.317(10) . ?
N2B H2NB 0.8800 . ?
C1B C2B 1.503(10) . ?
C1B C3B 1.510(10) . ?
C1B H1BA 1.0000 . ?
C2B H2BA 0.9800 . ?
C2B H2BB 0.9800 . ?
C2B H2BC 0.9800 . ?
C3B H3BA 0.9800 . ?
C3B H3BB 0.9800 . ?
C3B H3BC 0.9800 . ?
C4B C9B 1.364(10) . ?
C4B C5B 1.405(9) . ?
C5B C6B 1.380(10) . ?
C5B H5BA 0.9500 . ?
C6B C7B 1.394(11) . ?
C6B H6BA 0.9500 . ?
C7B C8B 1.399(9) . ?
C7B C10B 1.500(10) . ?
C8B C9B 1.403(10) . ?
C8B H8BA 0.9500 . ?
C9B H9BA 0.9500 . ?
C11B C12B 1.510(8) . ?
C12B C17B 1.383(9) . ?
C12B C13B 1.386(10) . ?
C13B C14B 1.388(9) . ?
C13B H13B 0.9500 . ?
C14B C15B 1.386(9) . ?
C14B C18B 1.470(10) . ?
C15B C16B 1.373(10) . ?
C15B H15B 0.9500 . ?
C16B C17B 1.401(9) . ?
C16B C19B 1.488(9) . ?
C17B H17B 0.9500 . ?

loop_
_geom_hbond_atom_site_label_D
_geom_hbond_atom_site_label_H
_geom_hbond_atom_site_label_A
_geom_hbond_distance_DH
_geom_hbond_distance_HA
_geom_hbond_distance_DA
_geom_hbond_angle_DHA
_geom_hbond_site_symmetry_A
_geom_hbond_publ_flag
O2A H2A O1B 0.84 1.83 2.612(6) 155.0 . yes
N2A H2NA O3A 0.88 2.17 2.839(7) 132.0 1_655 yes
N2A H2NA F6B 0.88 2.61 3.102(8) 116.1 1_455 yes
O2B H2B O1A 0.84 2.45 3.040(7) 128.4 . yes
O2B H2B O1A 0.84 1.99 2.648(7) 135.0 3_666 yes
N2B H2NB O3B 0.88 2.27 2.900(8) 128.5 1_455 yes

loop_
_geom_torsion_atom_site_label_1
_geom_torsion_atom_site_label_2
_geom_torsion_atom_site_label_3
_geom_torsion_atom_site_label_4
_geom_torsion
_geom_torsion_site_symmetry_1
_geom_torsion_site_symmetry_2
_geom_torsion_site_symmetry_3
_geom_torsion_site_symmetry_4
_geom_torsion_publ_flag
C11A N1A C1A C3A -116.2(8) . . . . ?
C4A N1A C1A C3A 75.6(8) . . . . ?
C11A N1A C1A C2A 120.6(7) . . . . ?
C4A N1A C1A C2A -47.6(9) . . . . ?
C11A N1A C4A C9A 116.4(8) . . . . ?
C1A N1A C4A C9A -75.8(9) . . . . ?
C11A N1A C4A C5A -68.9(9) . . . . ?
C1A N1A C4A C5A 98.9(8) . . . . ?
C9A C4A C5A C6A 1.5(11) . . . . ?
N1A C4A C5A C6A -173.3(6) . . . . ?
C4A C5A C6A C7A 0.5(11) . . . . ?
C5A C6A C7A C8A -1.6(11) . . . . ?
C5A C6A C7A C10A 174.2(7) . . . . ?
C6A C7A C8A C9A 0.8(11) . . . . ?
C10A C7A C8A C9A -174.9(7) . . . . ?
C5A C4A C9A C8A -2.3(11) . . . . ?
N1A C4A C9A C8A 172.2(6) . . . . ?
C7A C8A C9A C4A 1.2(11) . . . . ?
O2A N2A C10A O1A -11.5(10) . . . . ?
O2A N2A C10A C7A 169.5(5) . . . . ?
C6A C7A C10A O1A -22.9(10) . . . . ?
C8A C7A C10A O1A 152.7(7) . . . . ?
C6A C7A C10A N2A 156.0(7) . . . . ?
C8A C7A C10A N2A -28.3(10) . . . . ?
C4A N1A C11A O3A 166.5(6) . . . . ?
C1A N1A C11A O3A -1.0(10) . . . . ?
C4A N1A C11A C12A -16.7(9) . . . . ?
C1A N1A C11A C12A 175.7(6) . . . . ?
O3A C11A C12A C13A 108.4(8) . . . . ?
N1A C11A C12A C13A -68.6(8) . . . . ?
O3A C11A C12A C17A -64.0(9) . . . . ?
N1A C11A C12A C17A 118.9(8) . . . . ?
C17A C12A C13A C14A 1.3(11) . . . . ?
C11A C12A C13A C14A -171.1(6) . . . . ?
C12A C13A C14A C15A 0.2(11) . . . . ?
C12A C13A C14A C18A 175.6(6) . . . . ?
C13A C14A C15A C16A -2.3(11) . . . . ?
C18A C14A C15A C16A -177.6(7) . . . . ?
C14A C15A C16A C17A 2.8(12) . . . . ?
C14A C15A C16A C19A -178.5(7) . . . . ?
C13A C12A C17A C16A -0.8(11) . . . . ?
C11A C12A C17A C16A 171.5(7) . . . . ?
C15A C16A C17A C12A -1.3(12) . . . . ?
C19A C16A C17A C12A -180.0(7) . . . . ?
C15A C14A C18A F2A -28.7(11) . . . . ?
C13A C14A C18A F2A 155.9(7) . . . . ?
C15A C14A C18A F3A -149.4(7) . . . . ?
C13A C14A C18A F3A 35.3(9) . . . . ?
C15A C14A C18A F1A 90.6(8) . . . . ?
C13A C14A C18A F1A -84.7(9) . . . . ?
C15A C16A C19A F4A -60.2(11) . . . . ?
C17A C16A C19A F4A 118.4(9) . . . . ?
C15A C16A C19A F6A 177.0(8) . . . . ?
C17A C16A C19A F6A -4.3(12) . . . . ?
C15A C16A C19A F5A 58.5(11) . . . . ?
C17A C16A C19A F5A -122.8(9) . . . . ?
C11B N1B C1B C2B 103.0(7) . . . . ?
C4B N1B C1B C2B -62.4(8) . . . . ?
C11B N1B C1B C3B -128.5(7) . . . . ?
C4B N1B C1B C3B 66.1(8) . . . . ?
C11B N1B C4B C9B 107.8(8) . . . . ?
C1B N1B C4B C9B -87.1(8) . . . . ?
C11B N1B C4B C5B -74.1(8) . . . . ?
C1B N1B C4B C5B 91.0(7) . . . . ?
C9B C4B C5B C6B -0.9(10) . . . . ?
N1B C4B C5B C6B -179.0(6) . . . . ?
C4B C5B C6B C7B 1.1(11) . . . . ?
C5B C6B C7B C8B -1.1(11) . . . . ?
C5B C6B C7B C10B -177.0(6) . . . . ?
C6B C7B C8B C9B 0.8(10) . . . . ?
C10B C7B C8B C9B 176.4(7) . . . . ?
C5B C4B C9B C8B 0.7(11) . . . . ?
N1B C4B C9B C8B 178.7(6) . . . . ?
C7B C8B C9B C4B -0.6(11) . . . . ?
O2B N2B C10B O1B 13.2(11) . . . . ?
O2B N2B C10B C7B -169.2(6) . . . . ?
C6B C7B C10B O1B 9.2(10) . . . . ?
C8B C7B C10B O1B -166.4(7) . . . . ?
C6B C7B C10B N2B -168.4(6) . . . . ?
C8B C7B C10B N2B 16.0(11) . . . . ?
C4B N1B C11B O3B 161.4(6) . . . . ?
C1B N1B C11B O3B -3.6(9) . . . . ?
C4B N1B C11B C12B -21.7(9) . . . . ?
C1B N1B C11B C12B 173.3(6) . . . . ?
O3B C11B C12B C17B -66.5(9) . . . . ?
N1B C11B C12B C17B 116.4(7) . . . . ?
O3B C11B C12B C13B 107.0(8) . . . . ?
N1B C11B C12B C13B -70.0(8) . . . . ?
C17B C12B C13B C14B 0.4(11) . . . . ?
C11B C12B C13B C14B -173.0(7) . . . . ?
C12B C13B C14B C15B 1.2(11) . . . . ?
C12B C13B C14B C18B 175.8(7) . . . . ?
C13B C14B C15B C16B -2.8(12) . . . . ?
C18B C14B C15B C16B -177.2(7) . . . . ?
C14B C15B C16B C17B 2.7(12) . . . . ?
C14B C15B C16B C19B -178.0(7) . . . . ?
C13B C12B C17B C16B -0.5(11) . . . . ?
C11B C12B C17B C16B 172.8(7) . . . . ?
C15B C16B C17B C12B -1.0(11) . . . . ?
C19B C16B C17B C12B 179.7(7) . . . . ?
C15B C14B C18B F3B -150.0(7) . . . . ?
C13B C14B C18B F3B 35.4(11) . . . . ?
C15B C14B C18B F2B -27.1(11) . . . . ?
C13B C14B C18B F2B 158.3(7) . . . . ?
C15B C14B C18B F1B 90.5(8) . . . . ?
C13B C14B C18B F1B -84.1(9) . . . . ?
C15B C16B C19B F6B -164.7(8) . . . . ?
C17B C16B C19B F6B 14.6(12) . . . . ?
C15B C16B C19B F4B -40.0(12) . . . . ?
C17B C16B C19B F4B 139.3(8) . . . . ?
C15B C16B C19B F5B 77.5(10) . . . . ?
C17B C16B C19B F5B -103.2(9) . . . . ?
